data_7035317
loop_
_publ_author_name
'Wong, Edwin W. Y.'
'Emslie, David J. H.'

_publ_section_title
;
 Cyclometalation and coupling of a rigid 4,5-bis(imino)acridanide pincer
 ligand on yttrium.
;
_journal_issue 25
_journal_name_full 'Dalton transactions (Cambridge, England : 2003)'
_journal_page_first 11601
_journal_page_last 11612
_journal_paper_doi 10.1039/c5dt01636c
_journal_volume 44
_journal_year 2015
_chemical_formula_moiety 'C43 H37 N3'
_chemical_formula_sum 'C43 H37 N3'
_chemical_formula_weight 595.76
_space_group_IT_number 2
_symmetry_cell_setting triclinic
_symmetry_space_group_name_Hall '-P 1'
_symmetry_space_group_name_H-M 'P -1'
_atom_sites_solution_hydrogens geom
_atom_sites_solution_primary direct
_atom_sites_solution_secondary difmap
_audit_update_record
;
2015-04-30 deposited with the CCDC.
2015-05-28 downloaded from the CCDC.
;
_cell_angle_alpha 104.062(3)
_cell_angle_beta 101.490(2)
_cell_angle_gamma 95.503(2)
_cell_formula_units_Z 2
_cell_length_a 7.9754(3)
_cell_length_b 12.3322(5)
_cell_length_c 17.8966(8)
_cell_measurement_reflns_used 8364
_cell_measurement_temperature 150(2)
_cell_measurement_theta_max 25.35
_cell_measurement_theta_min 2.35
_cell_volume 1653.85(12)
_computing_cell_refinement 'Bruker SAINT'
_computing_data_collection 'Bruker APEX2'
_computing_data_reduction 'Bruker SAINT'
_computing_publication_material 'CRYSTALS (Betteridge et al., 2003)'
_computing_structure_refinement 'CRYSTALS (Betteridge et al., 2003)'
_computing_structure_solution 'SIR92 (Altomare et al., 1994)'
_diffrn_ambient_temperature 150(2)
_diffrn_measured_fraction_theta_full 0.995
_diffrn_measured_fraction_theta_max 0.995
_diffrn_measurement_device_type 'Bruker APEX-II CCD'
_diffrn_measurement_method '\f and \w scans'
_diffrn_radiation_monochromator graphite
_diffrn_radiation_type 'Mo K\a'
_diffrn_radiation_wavelength 0.71073
_diffrn_reflns_av_R_equivalents 0.022
_diffrn_reflns_limit_h_max 9
_diffrn_reflns_limit_h_min -9
_diffrn_reflns_limit_k_max 14
_diffrn_reflns_limit_k_min -14
_diffrn_reflns_limit_l_max 18
_diffrn_reflns_limit_l_min -21
_diffrn_reflns_number 20006
_diffrn_reflns_theta_full 25.393
_diffrn_reflns_theta_max 25.393
_diffrn_reflns_theta_min 2.353
_exptl_absorpt_coefficient_mu 0.070
_exptl_absorpt_correction_T_max 0.7452
_exptl_absorpt_correction_T_min 0.6919
_exptl_absorpt_correction_type multi-scan
_exptl_absorpt_process_details
;
SADABS (Bruker AXS Inc., 2001) 
;
_exptl_crystal_colour orange
_exptl_crystal_density_diffrn 1.196
_exptl_crystal_density_method 'not measured'
_exptl_crystal_description block
_exptl_crystal_F_000 632
_exptl_crystal_recrystallization_method 'Re-crystallisation from solvent: diethylether/ethanol'
_exptl_crystal_size_max 0.520
_exptl_crystal_size_mid 0.310
_exptl_crystal_size_min 0.160
_refine_diff_density_max 0.26
_refine_diff_density_min -0.24
_refine_ls_extinction_method None
_refine_ls_goodness_of_fit_ref 1.0015
_refine_ls_hydrogen_treatment mixed
_refine_ls_matrix_type full
_refine_ls_number_parameters 420
_refine_ls_number_reflns 6023
_refine_ls_number_restraints 0
_refine_ls_R_factor_all 0.0481
_refine_ls_R_factor_gt 0.0387
_refine_ls_shift/su_max 0.0007670
_refine_ls_shift/su_mean 0.0000791
_refine_ls_structure_factor_coef Fsqd
_refine_ls_weighting_details
;
 Method= Modified Sheldrick 
 w=1/[\s^2^(F^2^) + ( 0.03P)^2^ + 0.69P] 
 ,where P=(max(Fo^2^,0) + 2Fc^2^)/3 
;
_refine_ls_weighting_scheme calc
_refine_ls_wR_factor_all 0.0944
_refine_ls_wR_factor_gt 0.0841
_refine_ls_wR_factor_ref 0.0940
_reflns_limit_h_max 9
_reflns_limit_h_min -9
_reflns_limit_k_max 14
_reflns_limit_k_min -14
_reflns_limit_l_max 21
_reflns_limit_l_min 0
_reflns_number_gt 5076
_reflns_number_total 6056
_reflns_threshold_expression I>2.0\s(I)
_oxford_diffrn_Wilson_B_factor 2.28
_oxford_diffrn_Wilson_scale 34.44
_oxford_refine_ls_r_factor_ref 0.0480
_oxford_refine_ls_scale 0.17871(8)
_oxford_reflns_number_all 6030
_oxford_reflns_threshold_expression_ref I>-3.0\s(I)
_cod_data_source_file c5dt01636c2.cif
_cod_data_source_block HAIm2
_cod_depositor_comments 'Adding full bibliography for 7035317--7035320.cif.'
_cod_original_sg_symbol_H-M 'P -1 '
_cod_database_code 7035317

loop_
_symmetry_equiv_pos_as_xyz
x,y,z
-x,-y,-z

loop_
_atom_site_label
_atom_site_type_symbol
_atom_site_fract_x
_atom_site_fract_y
_atom_site_fract_z
_atom_site_U_iso_or_equiv
_atom_site_occupancy
_atom_site_adp_type
_atom_site_refinement_flags_posn
N1 N 0.80866(15) 0.84269(9) 0.78831(7) 0.0263 1.0000 Uani .
N2 N 0.81629(14) 1.06151(9) 0.81255(7) 0.0271 1.0000 Uani .
N3 N 1.03761(14) 0.76734(9) 0.69886(6) 0.0259 1.0000 Uani .
C1 C 0.68535(16) 0.88906(10) 0.82465(7) 0.0223 1.0000 Uani .
C2 C 0.68759(17) 1.00714(11) 0.84097(8) 0.0245 1.0000 Uani .
C3 C 0.55864(17) 1.05530(11) 0.87347(8) 0.0268 1.0000 Uani .
C4 C 0.43045(17) 0.98871(11) 0.89207(8) 0.0264 1.0000 Uani .
C5 C 0.43558(16) 0.87310(11) 0.87821(8) 0.0248 1.0000 Uani .
C6 C 0.55944(16) 0.82082(10) 0.84412(7) 0.0224 1.0000 Uani .
C7 C 0.55354(16) 0.69213(10) 0.82666(8) 0.0231 1.0000 Uani .
C8 C 0.68947(16) 0.65164(11) 0.78126(7) 0.0231 1.0000 Uani .
C9 C 0.69926(17) 0.53647(11) 0.75631(8) 0.0269 1.0000 Uani .
C10 C 0.81513(17) 0.49491(11) 0.71229(8) 0.0290 1.0000 Uani .
C11 C 0.92416(17) 0.57203(11) 0.69140(8) 0.0281 1.0000 Uani .
C12 C 0.91956(16) 0.68702(11) 0.71542(8) 0.0241 1.0000 Uani .
C13 C 0.80510(16) 0.72717(10) 0.76217(7) 0.0224 1.0000 Uani .
C14 C 0.28727(18) 1.03874(12) 0.92529(9) 0.0328 1.0000 Uani .
C15 C 0.58391(18) 0.65930(11) 0.90566(8) 0.0292 1.0000 Uani .
C16 C 0.37315(17) 0.63463(11) 0.77547(8) 0.0285 1.0000 Uani .
C17 C 0.8231(2) 0.37000(12) 0.68615(10) 0.0414 1.0000 Uani .
C18 C 0.89959(17) 1.16182(10) 0.84472(8) 0.0250 1.0000 Uani .
C19 C 1.03249(18) 1.20110(11) 0.80515(8) 0.0269 1.0000 Uani .
C20 C 1.03177(19) 1.14451(12) 0.72722(9) 0.0318 1.0000 Uani .
C21 C 1.1580(2) 1.17789(13) 0.69128(10) 0.0402 1.0000 Uani .
C22 C 1.2883(2) 1.26713(13) 0.73221(11) 0.0454 1.0000 Uani .
C23 C 1.2917(2) 1.32282(14) 0.80943(11) 0.0467 1.0000 Uani .
C24 C 1.1639(2) 1.29070(12) 0.84587(9) 0.0357 1.0000 Uani .
C25 C 0.88216(17) 1.23954(11) 0.92019(8) 0.0269 1.0000 Uani .
C26 C 0.8247(2) 1.34259(12) 0.92051(9) 0.0359 1.0000 Uani .
C27 C 0.8130(2) 1.41621(13) 0.99041(10) 0.0448 1.0000 Uani .
C28 C 0.8619(2) 1.38944(14) 1.06077(10) 0.0440 1.0000 Uani .
C29 C 0.91929(19) 1.28802(16) 1.06165(9) 0.0424 1.0000 Uani .
C30 C 0.92860(18) 1.21161(13) 0.99129(8) 0.0333 1.0000 Uani .
C31 C 1.01863(17) 0.77727(11) 0.62801(8) 0.0249 1.0000 Uani .
C32 C 1.15143(17) 0.85454(11) 0.61027(8) 0.0264 1.0000 Uani .
C33 C 1.12162(19) 0.88406(13) 0.53869(9) 0.0342 1.0000 Uani .
C34 C 1.2444(2) 0.95781(14) 0.52320(9) 0.0393 1.0000 Uani .
C35 C 1.3980(2) 1.00254(13) 0.57830(9) 0.0377 1.0000 Uani .
C36 C 1.42979(19) 0.97271(13) 0.64888(9) 0.0357 1.0000 Uani .
C37 C 1.30780(18) 0.89964(12) 0.66512(8) 0.0302 1.0000 Uani .
C38 C 0.86538(18) 0.71663(12) 0.56313(8) 0.0287 1.0000 Uani .
C39 C 0.70251(19) 0.74369(14) 0.56801(9) 0.0387 1.0000 Uani .
C40 C 0.5584(2) 0.68500(18) 0.51030(11) 0.0551 1.0000 Uani .
C41 C 0.5759(2) 0.59898(18) 0.44855(11) 0.0608 1.0000 Uani .
C42 C 0.7372(3) 0.57288(17) 0.44288(11) 0.0585 1.0000 Uani .
C43 C 0.8823(2) 0.63182(14) 0.49940(9) 0.0430 1.0000 Uani .
H1 H 0.879(2) 0.8868(13) 0.7734(9) 0.034(4) 1.0000 Uiso .
H31 H 0.5585 1.1383 0.8823 0.0325(8) 1.0000 Uiso R
H51 H 0.3451 0.8254 0.8918 0.0305(8) 1.0000 Uiso R
H91 H 0.6167 0.4815 0.7691 0.0308(8) 1.0000 Uiso R
H111 H 1.0068 0.5440 0.6579 0.0334(8) 1.0000 Uiso R
H141 H 0.2848 1.0207 0.9761 0.0536(8) 1.0000 Uiso R
H142 H 0.3017 1.1224 0.9346 0.0534(8) 1.0000 Uiso R
H143 H 0.1762 1.0060 0.8895 0.0537(8) 1.0000 Uiso R
H151 H 0.5760 0.5752 0.8934 0.0435(8) 1.0000 Uiso R
H152 H 0.7049 0.6956 0.9391 0.0430(8) 1.0000 Uiso R
H153 H 0.4938 0.6858 0.9353 0.0452(8) 1.0000 Uiso R
H161 H 0.3564 0.6544 0.7234 0.0452(8) 1.0000 Uiso R
H162 H 0.2827 0.6618 0.8040 0.0452(8) 1.0000 Uiso R
H163 H 0.3690 0.5506 0.7648 0.0441(8) 1.0000 Uiso R
H171 H 0.8101 0.3464 0.6282 0.0692(8) 1.0000 Uiso R
H172 H 0.9362 0.3546 0.7102 0.0680(8) 1.0000 Uiso R
H173 H 0.7323 0.3267 0.7007 0.0677(8) 1.0000 Uiso R
H201 H 0.9368 1.0774 0.7001 0.0386(8) 1.0000 Uiso R
H211 H 1.1579 1.1339 0.6363 0.0501(8) 1.0000 Uiso R
H221 H 1.3809 1.2905 0.7073 0.0533(8) 1.0000 Uiso R
H231 H 1.3843 1.3856 0.8398 0.0597(8) 1.0000 Uiso R
H241 H 1.1649 1.3334 0.9020 0.0443(8) 1.0000 Uiso R
H261 H 0.7956 1.3634 0.8690 0.0455(8) 1.0000 Uiso R
H271 H 0.7704 1.4917 0.9898 0.0546(8) 1.0000 Uiso R
H281 H 0.8564 1.4442 1.1125 0.0541(8) 1.0000 Uiso R
H291 H 0.9531 1.2664 1.1094 0.0507(8) 1.0000 Uiso R
H301 H 0.9704 1.1378 0.9914 0.0408(8) 1.0000 Uiso R
H331 H 1.0097 0.8524 0.4978 0.0416(8) 1.0000 Uiso R
H341 H 1.2230 0.9775 0.4726 0.0484(8) 1.0000 Uiso R
H351 H 1.4839 1.0568 0.5665 0.0446(8) 1.0000 Uiso R
H361 H 1.5420 1.0033 0.6885 0.0444(8) 1.0000 Uiso R
H371 H 1.3272 0.8792 0.7162 0.0368(8) 1.0000 Uiso R
H391 H 0.6896 0.8049 0.6139 0.0480(8) 1.0000 Uiso R
H401 H 0.4466 0.7067 0.5151 0.0672(8) 1.0000 Uiso R
H411 H 0.4743 0.5571 0.4076 0.0733(8) 1.0000 Uiso R
H421 H 0.7495 0.5099 0.4000 0.0701(8) 1.0000 Uiso R
H431 H 0.9984 0.6123 0.4940 0.0550(8) 1.0000 Uiso R

loop_
_atom_site_aniso_label
_atom_site_aniso_U_11
_atom_site_aniso_U_22
_atom_site_aniso_U_33
_atom_site_aniso_U_23
_atom_site_aniso_U_13
_atom_site_aniso_U_12
N1 0.0257(6) 0.0224(6) 0.0316(6) 0.0060(5) 0.0125(5) -0.0011(5)
N2 0.0289(6) 0.0227(6) 0.0301(6) 0.0085(5) 0.0074(5) 0.0012(5)
N3 0.0230(6) 0.0302(6) 0.0245(6) 0.0061(5) 0.0067(5) 0.0041(5)
C1 0.0204(6) 0.0240(6) 0.0201(7) 0.0045(5) 0.0021(5) 0.0006(5)
C2 0.0253(7) 0.0235(7) 0.0225(7) 0.0057(5) 0.0037(5) -0.0019(5)
C3 0.0289(7) 0.0213(6) 0.0269(7) 0.0041(6) 0.0029(6) 0.0019(5)
C4 0.0244(7) 0.0283(7) 0.0235(7) 0.0043(6) 0.0024(6) 0.0029(5)
C5 0.0212(7) 0.0277(7) 0.0245(7) 0.0071(6) 0.0046(5) -0.0006(5)
C6 0.0223(7) 0.0234(6) 0.0197(6) 0.0058(5) 0.0022(5) 0.0004(5)
C7 0.0208(6) 0.0217(6) 0.0258(7) 0.0070(5) 0.0039(5) -0.0003(5)
C8 0.0211(6) 0.0243(6) 0.0218(7) 0.0063(5) 0.0009(5) 0.0018(5)
C9 0.0245(7) 0.0246(7) 0.0305(7) 0.0093(6) 0.0027(6) 0.0012(5)
C10 0.0265(7) 0.0266(7) 0.0318(8) 0.0068(6) 0.0013(6) 0.0069(6)
C11 0.0237(7) 0.0320(7) 0.0269(7) 0.0051(6) 0.0034(6) 0.0083(6)
C12 0.0195(6) 0.0291(7) 0.0214(7) 0.0066(6) 0.0009(5) 0.0017(5)
C13 0.0209(6) 0.0233(6) 0.0203(6) 0.0054(5) 0.0003(5) 0.0020(5)
C14 0.0286(8) 0.0321(7) 0.0374(8) 0.0067(6) 0.0085(6) 0.0070(6)
C15 0.0293(7) 0.0284(7) 0.0317(8) 0.0122(6) 0.0076(6) 0.0017(6)
C16 0.0234(7) 0.0250(7) 0.0333(8) 0.0046(6) 0.0039(6) 0.0003(5)
C17 0.0425(9) 0.0297(8) 0.0543(10) 0.0106(7) 0.0140(8) 0.0129(7)
C18 0.0278(7) 0.0213(6) 0.0263(7) 0.0090(5) 0.0048(6) 0.0025(5)
C19 0.0310(7) 0.0206(6) 0.0322(8) 0.0110(6) 0.0092(6) 0.0046(5)
C20 0.0380(8) 0.0256(7) 0.0356(8) 0.0093(6) 0.0149(7) 0.0073(6)
C21 0.0510(10) 0.0362(8) 0.0424(9) 0.0128(7) 0.0252(8) 0.0144(7)
C22 0.0459(10) 0.0391(9) 0.0632(12) 0.0194(8) 0.0331(9) 0.0062(7)
C23 0.0459(10) 0.0351(8) 0.0608(12) 0.0123(8) 0.0229(9) -0.0069(7)
C24 0.0402(9) 0.0273(7) 0.0394(9) 0.0080(6) 0.0137(7) -0.0030(6)
C25 0.0241(7) 0.0274(7) 0.0261(7) 0.0060(6) 0.0051(6) -0.0062(5)
C26 0.0489(9) 0.0266(7) 0.0325(8) 0.0067(6) 0.0138(7) 0.0007(6)
C27 0.0566(11) 0.0323(8) 0.0444(10) 0.0018(7) 0.0229(8) -0.0004(7)
C28 0.0392(9) 0.0472(10) 0.0364(9) -0.0054(7) 0.0160(7) -0.0113(7)
C29 0.0239(8) 0.0749(12) 0.0235(8) 0.0130(8) 0.0029(6) -0.0095(8)
C30 0.0227(7) 0.0466(9) 0.0316(8) 0.0158(7) 0.0051(6) -0.0018(6)
C31 0.0229(7) 0.0279(7) 0.0247(7) 0.0047(6) 0.0076(6) 0.0090(5)
C32 0.0247(7) 0.0316(7) 0.0247(7) 0.0066(6) 0.0089(6) 0.0084(6)
C33 0.0302(8) 0.0458(9) 0.0280(8) 0.0116(7) 0.0073(6) 0.0069(7)
C34 0.0402(9) 0.0555(10) 0.0308(8) 0.0199(7) 0.0159(7) 0.0105(7)
C35 0.0361(8) 0.0444(9) 0.0381(9) 0.0130(7) 0.0202(7) 0.0037(7)
C36 0.0288(8) 0.0455(9) 0.0319(8) 0.0089(7) 0.0089(6) 0.0016(7)
C37 0.0296(7) 0.0367(8) 0.0257(7) 0.0093(6) 0.0079(6) 0.0057(6)
C38 0.0279(7) 0.0331(7) 0.0243(7) 0.0081(6) 0.0042(6) 0.0037(6)
C39 0.0286(8) 0.0513(9) 0.0337(8) 0.0084(7) 0.0034(7) 0.0092(7)
C40 0.0290(9) 0.0822(14) 0.0476(11) 0.0143(10) -0.0017(8) 0.0070(9)
C41 0.0444(11) 0.0771(14) 0.0409(11) 0.0032(10) -0.0109(8) -0.0104(10)
C42 0.0569(12) 0.0626(12) 0.0371(10) -0.0099(9) 0.0007(9) 0.0002(9)
C43 0.0394(9) 0.0487(9) 0.0333(9) -0.0016(7) 0.0061(7) 0.0069(7)

loop_
_atom_type_symbol
_atom_type_scat_dispersion_real
_atom_type_scat_dispersion_imag
_atom_type_scat_Cromer_Mann_a1
_atom_type_scat_Cromer_Mann_b1
_atom_type_scat_Cromer_Mann_a2
_atom_type_scat_Cromer_Mann_b2
_atom_type_scat_Cromer_Mann_a3
_atom_type_scat_Cromer_Mann_b3
_atom_type_scat_Cromer_Mann_a4
_atom_type_scat_Cromer_Mann_b4
_atom_type_scat_Cromer_Mann_c
_atom_type_scat_source
C 0.0033 0.0016 2.3100 20.8439 1.0200 10.2075 1.5886 0.5687 0.8650 51.6512 0.2156 'International Tables Vol C 4.2.6.8 and 6.1.1.4'
H 0.0000 0.0000 0.4930 10.5109 0.3229 26.1257 0.1402 3.1424 0.0408 57.7998 0.0030 'International Tables Vol C 4.2.6.8 and 6.1.1.4'
N 0.0061 0.0033 12.2126 0.0057 3.1322 9.8933 2.0125 28.9975 1.1663 0.5826 -11.5290 'International Tables Vol C 4.2.6.8 and 6.1.1.4'

loop_
_geom_angle_atom_site_label_1
_geom_angle_atom_site_label_2
_geom_angle_atom_site_label_3
_geom_angle
_geom_angle_publ_flag
C1 N1 C13 122.42(11) yes
C1 N1 H1 118.3(10) no
C13 N1 H1 118.2(10) no
C2 N2 C18 125.80(12) yes
C12 N3 C31 119.50(11) yes
N1 C1 C2 118.42(11) yes
N1 C1 C6 120.95(11) yes
C2 C1 C6 120.63(12) yes
N2 C2 C1 112.86(11) yes
N2 C2 C3 127.17(12) yes
C1 C2 C3 119.56(11) yes
C2 C3 C4 120.71(12) yes
C2 C3 H31 118.7 no
C4 C3 H31 120.6 no
C3 C4 C5 118.41(12) yes
C3 C4 C14 121.50(12) yes
C5 C4 C14 120.08(12) yes
C4 C5 C6 122.90(12) yes
C4 C5 H51 118.7 no
C6 C5 H51 118.4 no
C1 C6 C5 117.72(11) yes
C1 C6 C7 121.69(11) yes
C5 C6 C7 120.57(11) yes
C6 C7 C8 111.64(10) yes
C6 C7 C15 108.89(10) yes
C8 C7 C15 109.93(10) yes
C6 C7 C16 108.52(10) yes
C8 C7 C16 108.35(10) yes
C15 C7 C16 109.48(10) yes
C7 C8 C9 120.43(11) yes
C7 C8 C13 121.77(11) yes
C9 C8 C13 117.79(12) yes
C8 C9 C10 122.80(12) yes
C8 C9 H91 118.7 no
C10 C9 H91 118.5 no
C9 C10 C11 118.08(12) yes
C9 C10 C17 121.72(13) yes
C11 C10 C17 120.20(13) yes
C10 C11 C12 120.97(13) yes
C10 C11 H111 119.8 no
C12 C11 H111 119.2 no
N3 C12 C11 121.61(12) yes
N3 C12 C13 118.42(11) yes
C11 C12 C13 119.81(12) yes
C12 C13 C8 120.45(12) yes
C12 C13 N1 118.60(11) yes
C8 C13 N1 120.95(12) yes
C4 C14 H141 109.9 no
C4 C14 H142 112.0 no
H141 C14 H142 108.6 no
C4 C14 H143 110.2 no
H141 C14 H143 107.1 no
H142 C14 H143 108.9 no
C7 C15 H151 108.1 no
C7 C15 H152 109.6 no
H151 C15 H152 109.0 no
C7 C15 H153 109.7 no
H151 C15 H153 110.5 no
H152 C15 H153 109.9 no
C7 C16 H161 108.8 no
C7 C16 H162 109.2 no
H161 C16 H162 110.4 no
C7 C16 H163 108.4 no
H161 C16 H163 108.3 no
H162 C16 H163 111.7 no
C10 C17 H171 109.4 no
C10 C17 H172 109.9 no
H171 C17 H172 107.2 no
C10 C17 H173 110.6 no
H171 C17 H173 109.8 no
H172 C17 H173 109.9 no
N2 C18 C19 116.56(12) yes
N2 C18 C25 125.86(12) yes
C19 C18 C25 117.49(11) yes
C18 C19 C20 120.29(12) yes
C18 C19 C24 120.96(13) yes
C20 C19 C24 118.68(13) yes
C19 C20 C21 120.56(14) yes
C19 C20 H201 116.5 no
C21 C20 H201 122.9 no
C20 C21 C22 120.41(15) yes
C20 C21 H211 119.1 no
C22 C21 H211 120.4 no
C21 C22 C23 119.60(14) yes
C21 C22 H221 120.9 no
C23 C22 H221 119.5 no
C22 C23 C24 120.43(15) yes
C22 C23 H231 120.8 no
C24 C23 H231 118.7 no
C23 C24 C19 120.32(15) yes
C23 C24 H241 120.1 no
C19 C24 H241 119.6 no
C18 C25 C26 120.46(12) yes
C18 C25 C30 120.45(13) yes
C26 C25 C30 119.06(14) yes
C25 C26 C27 120.73(15) yes
C25 C26 H261 118.5 no
C27 C26 H261 120.8 no
C26 C27 C28 120.15(16) yes
C26 C27 H271 119.9 no
C28 C27 H271 120.0 no
C27 C28 C29 119.95(15) yes
C27 C28 H281 120.4 no
C29 C28 H281 119.7 no
C28 C29 C30 120.60(15) yes
C28 C29 H291 122.1 no
C30 C29 H291 117.3 no
C29 C30 C25 119.49(15) yes
C29 C30 H301 121.1 no
C25 C30 H301 119.4 no
N3 C31 C32 118.80(12) yes
N3 C31 C38 122.41(12) yes
C32 C31 C38 118.76(11) yes
C31 C32 C33 120.83(12) yes
C31 C32 C37 120.59(12) yes
C33 C32 C37 118.58(13) yes
C32 C33 C34 120.54(14) yes
C32 C33 H331 120.3 no
C34 C33 H331 119.2 no
C33 C34 C35 120.26(13) yes
C33 C34 H341 120.0 no
C35 C34 H341 119.7 no
C34 C35 C36 119.66(14) yes
C34 C35 H351 119.1 no
C36 C35 H351 121.3 no
C35 C36 C37 120.55(14) yes
C35 C36 H361 120.0 no
C37 C36 H361 119.4 no
C32 C37 C36 120.40(13) yes
C32 C37 H371 118.1 no
C36 C37 H371 121.5 no
C31 C38 C39 119.25(13) yes
C31 C38 C43 121.39(13) yes
C39 C38 C43 119.33(14) yes
C38 C39 C40 120.00(15) yes
C38 C39 H391 119.7 no
C40 C39 H391 120.3 no
C39 C40 C41 120.25(17) yes
C39 C40 H401 118.0 no
C41 C40 H401 121.8 no
C40 C41 C42 119.95(16) yes
C40 C41 H411 120.6 no
C42 C41 H411 119.4 no
C41 C42 C43 120.40(17) yes
C41 C42 H421 120.0 no
C43 C42 H421 119.5 no
C38 C43 C42 120.03(16) yes
C38 C43 H431 120.6 no
C42 C43 H431 119.3 no

loop_
_geom_bond_atom_site_label_1
_geom_bond_atom_site_label_2
_geom_bond_distance
_geom_bond_publ_flag
N1 C1 1.3782(17) yes
N1 C13 1.3828(17) yes
N1 H1 0.869(16) no
N2 C2 1.4155(16) yes
N2 C18 1.2833(16) yes
N3 C12 1.4250(16) yes
N3 C31 1.2839(17) yes
C1 C2 1.4115(18) yes
C1 C6 1.3992(17) yes
C2 C3 1.3915(19) yes
C3 C4 1.3921(18) yes
C3 H31 0.998 no
C4 C5 1.3926(18) yes
C4 C14 1.5050(19) yes
C5 C6 1.3910(18) yes
C5 H51 0.993 no
C6 C7 1.5354(17) yes
C7 C8 1.5305(18) yes
C7 C15 1.5432(18) yes
C7 C16 1.5413(18) yes
C8 C9 1.3963(18) yes
C8 C13 1.3965(17) yes
C9 C10 1.386(2) yes
C9 H91 0.998 no
C10 C11 1.3944(19) yes
C10 C17 1.5087(19) yes
C11 C12 1.3845(18) yes
C11 H111 1.007 no
C12 C13 1.4028(18) yes
C14 H141 0.991 no
C14 H142 0.996 no
C14 H143 0.968 no
C15 H151 0.999 no
C15 H152 1.023 no
C15 H153 1.008 no
C16 H161 1.006 no
C16 H162 1.002 no
C16 H163 1.004 no
C17 H171 0.987 no
C17 H172 0.976 no
C17 H173 0.973 no
C18 C19 1.4924(18) yes
C18 C25 1.4944(19) yes
C19 C20 1.398(2) yes
C19 C24 1.3903(19) yes
C20 C21 1.380(2) yes
C20 H201 1.016 no
C21 C22 1.383(2) yes
C21 H211 1.001 no
C22 C23 1.380(2) yes
C22 H221 0.990 no
C23 C24 1.390(2) yes
C23 H231 0.983 no
C24 H241 1.013 no
C25 C26 1.391(2) yes
C25 C30 1.3872(19) yes
C26 C27 1.382(2) yes
C26 H261 1.006 no
C27 C28 1.370(2) yes
C27 H271 1.023 no
C28 C29 1.375(2) yes
C28 H281 1.016 no
C29 C30 1.398(2) yes
C29 H291 0.953 no
C30 H301 0.999 no
C31 C32 1.4893(18) yes
C31 C38 1.4962(19) yes
C32 C33 1.3971(19) yes
C32 C37 1.3936(19) yes
C33 C34 1.387(2) yes
C33 H331 1.010 no
C34 C35 1.379(2) yes
C34 H341 0.980 no
C35 C36 1.383(2) yes
C35 H351 1.000 no
C36 C37 1.384(2) yes
C36 H361 0.999 no
C37 H371 0.993 no
C38 C39 1.386(2) yes
C38 C43 1.386(2) yes
C39 C40 1.384(2) yes
C39 H391 1.001 no
C40 C41 1.373(3) yes
C40 H401 0.969 no
C41 C42 1.373(3) yes
C41 H411 0.980 no
C42 C43 1.380(2) yes
C42 H421 0.979 no
C43 H431 0.996 no
